data_4030377
loop_
_publ_author_name
'Fuertes, Pedro'
'Garc\'ia-Valverde, Mar\'ia'
'Pascual, Ricardo'
'Rodr\'iguez, Teresa'
'Rojo, Josefa'
'Garc\'ia-Calvo, Jos\'e'
'Calvo, Patricia'
'Cuevas, Jos\'e V'
'Garc\'ia-Herbosa, Gabriel'
'Torroba, Tom\'as'

_publ_section_title
;
 Structural Conformers of (1,3-Dithiol-2-ylidene)ethanethioamides: The
 Balance between Thioamide Rotation and Preservation of Classical
 Sulfur-Sulfur Hypervalent Bonds.
;
_journal_issue 1
_journal_name_full 'The Journal of organic chemistry'
_journal_page_first 30
_journal_paper_doi 10.1021/jo501473z
_journal_volume 80
_journal_year 2014
_chemical_formula_moiety 'C28 H33 N3 O6 S3'
_chemical_formula_sum 'C28 H33 N3 O6 S3'
_chemical_formula_weight 603.75
_chemical_name_systematic
; 
 ? 
;
_space_group_IT_number 14
_symmetry_cell_setting monoclinic
_symmetry_space_group_name_Hall '-P 2ybc'
_symmetry_space_group_name_H-M 'P 1 21/c 1'
_atom_sites_solution_hydrogens geom
_atom_sites_solution_primary direct
_atom_sites_solution_secondary difmap
_audit_creation_method SHELXL-97
_cell_angle_alpha 90.00
_cell_angle_beta 101.603(3)
_cell_angle_gamma 90.00
_cell_formula_units_Z 12
_cell_length_a 16.942(2)
_cell_length_b 14.3803(18)
_cell_length_c 37.907(5)
_cell_measurement_reflns_used 4509
_cell_measurement_temperature 566(2)
_cell_measurement_theta_max 18.04
_cell_measurement_theta_min 2.17
_cell_volume 9047(2)
_computing_cell_refinement 'Bruker SMART'
_computing_data_collection 'Bruker SMART'
_computing_data_reduction 'Bruker SAINT'
_computing_molecular_graphics 'Bruker SHELXTL'
_computing_publication_material 'Bruker SHELXTL'
_computing_structure_refinement 'SHELXL-97 (Sheldrick, 1997)'
_computing_structure_solution 'SHELXS-97 (Sheldrick, 1990)'
_diffrn_ambient_temperature 566(2)
_diffrn_measured_fraction_theta_full 0.999
_diffrn_measured_fraction_theta_max 0.999
_diffrn_measurement_device_type 'CCD area detector'
_diffrn_measurement_method 'phi and omega scans'
_diffrn_radiation_monochromator graphite
_diffrn_radiation_source 'fine-focus sealed tube'
_diffrn_radiation_type MoK\a
_diffrn_radiation_wavelength 0.71073
_diffrn_reflns_av_R_equivalents 0.0916
_diffrn_reflns_av_sigmaI/netI 0.0981
_diffrn_reflns_limit_h_max 20
_diffrn_reflns_limit_h_min -20
_diffrn_reflns_limit_k_max 15
_diffrn_reflns_limit_k_min -17
_diffrn_reflns_limit_l_max 45
_diffrn_reflns_limit_l_min -42
_diffrn_reflns_number 66244
_diffrn_reflns_theta_full 25.00
_diffrn_reflns_theta_max 25.00
_diffrn_reflns_theta_min 1.10
_diffrn_standards_decay_% 0
_exptl_absorpt_coefficient_mu 0.291
_exptl_absorpt_correction_T_max 0.943
_exptl_absorpt_correction_T_min 0.857
_exptl_absorpt_correction_type multi-scan
_exptl_absorpt_process_details 'SADABS (Sheldrick, 2001)'
_exptl_crystal_colour purple
_exptl_crystal_density_diffrn 1.330
_exptl_crystal_density_method 'not measured'
_exptl_crystal_description prism
_exptl_crystal_F_000 3816
_exptl_crystal_size_max 0.30
_exptl_crystal_size_mid 0.20
_exptl_crystal_size_min 0.20
_refine_diff_density_max 0.776
_refine_diff_density_min -0.403
_refine_diff_density_rms 0.092
_refine_ls_extinction_method none
_refine_ls_goodness_of_fit_ref 0.922
_refine_ls_hydrogen_treatment constr
_refine_ls_matrix_type full
_refine_ls_number_parameters 1093
_refine_ls_number_reflns 15913
_refine_ls_number_restraints 778
_refine_ls_restrained_S_all 0.971
_refine_ls_R_factor_all 0.1545
_refine_ls_R_factor_gt 0.0708
_refine_ls_shift/su_max 0.001
_refine_ls_shift/su_mean 0.000
_refine_ls_structure_factor_coef Fsqd
_refine_ls_weighting_details 'calc w=1/[\s^2^(Fo^2^)+(0.1241P)^2^+0.0000P] where P=(Fo^2^+2Fc^2^)/3'
_refine_ls_weighting_scheme calc
_refine_ls_wR_factor_gt 0.1894
_refine_ls_wR_factor_ref 0.2262
_reflns_number_gt 7448
_reflns_number_total 15913
_reflns_threshold_expression >2sigma(I)
_cod_data_source_file jo501473z_si_002.cif
_cod_data_source_block datosm
_cod_depositor_comments
;
The following automatic conversions were performed:

'_symmetry_cell_setting' value 'Monoclinic' changed to 'monoclinic'
according to
/home/saulius/struct/COD-crude-data--automatic-downloads/rss-feeds/ACS/lib/dictionaries/cif_core.dic
dictionary named 'cif_core.dic' version 2.4.2 from 2011-04-26.

Automatic conversion script
Id: cif_fix_values 2935 2014-11-11 08:27:57Z andrius 

 Adding full bibliography for 4030376--4030377.cif.
;
_cod_original_cell_volume 9046.8(19)
_cod_original_sg_symbol_H-M P2(1)/c
_cod_database_code 4030377

loop_
_symmetry_equiv_pos_as_xyz
'x, y, z'
'-x, y+1/2, -z+1/2'
'-x, -y, -z'
'x, -y-1/2, z-1/2'

loop_
_atom_site_label
_atom_site_type_symbol
_atom_site_fract_x
_atom_site_fract_y
_atom_site_fract_z
_atom_site_U_iso_or_equiv
_atom_site_adp_type
_atom_site_occupancy
_atom_site_symmetry_multiplicity
_atom_site_calc_flag
_atom_site_refinement_flags
S1 S 0.05857(7) 0.25845(9) 0.28439(3) 0.0511(4) Uani 1 1 d .
S2 S 0.06675(7) 0.25622(10) 0.20735(3) 0.0571(4) Uani 1 1 d .
S3 S 0.30131(8) 0.38832(11) 0.23084(5) 0.0745(5) Uani 1 1 d U
N1 N 0.2593(2) 0.2141(3) 0.21571(10) 0.0514(11) Uani 1 1 d U
N2 N 0.2311(2) 0.3060(3) 0.29903(10) 0.0453(10) Uani 1 1 d U
N3 N 0.3842(2) 0.1226(3) 0.33319(12) 0.0551(11) Uani 1 1 d U
O2 O -0.13275(19) 0.2994(2) 0.28134(10) 0.0632(10) Uani 1 1 d U
O4 O -0.16671(19) 0.2259(2) 0.19248(9) 0.0621(10) Uani 1 1 d U
O5 O 0.3924(2) 0.1286(3) 0.39438(11) 0.0851(13) Uani 1 1 d U
O6 O 0.4151(2) 0.1061(3) 0.27737(12) 0.0932(14) Uani 1 1 d U
C3 C -0.1057(3) 0.2331(4) 0.26903(13) 0.0456(12) Uani 1 1 d DU
O1 O -0.13276(17) 0.1471(2) 0.26847(9) 0.0506(8) Uani 1 1 d DU
C2 C -0.2047(3) 0.1339(4) 0.28431(15) 0.0628(15) Uani 1 1 d DU
H2A H -0.2086 0.0691 0.2909 0.075 Uiso 1 1 calc R
H2B H -0.1996 0.1711 0.3060 0.075 Uiso 1 1 calc R
C1 C -0.2784(3) 0.1610(5) 0.25859(17) 0.094(2) Uani 1 1 d DU
H1A H -0.2732 0.2240 0.2510 0.140 Uiso 1 1 calc R
H1B H -0.3239 0.1562 0.2700 0.140 Uiso 1 1 calc R
H1C H -0.2859 0.1206 0.2380 0.140 Uiso 1 1 calc R
C4 C -0.0303(2) 0.2398(3) 0.25363(13) 0.0422(11) Uani 1 1 d U
C5 C -0.0276(2) 0.2373(3) 0.21867(14) 0.0438(12) Uani 1 1 d U
C6 C -0.0983(3) 0.2262(3) 0.18847(14) 0.0490(13) Uani 1 1 d DU
O3 O -0.07548(19) 0.2176(3) 0.15726(9) 0.0664(10) Uani 1 1 d DU
C7 C -0.1393(3) 0.2055(5) 0.12517(14) 0.0788(18) Uani 1 1 d DU
H7A H -0.1604 0.1426 0.1245 0.095 Uiso 1 1 calc R
H7B H -0.1831 0.2484 0.1260 0.095 Uiso 1 1 calc R
C8 C -0.1069(4) 0.2227(6) 0.09361(18) 0.134(3) Uani 1 1 d DU
H8A H -0.0959 0.2879 0.0920 0.201 Uiso 1 1 calc R
H8B H -0.1452 0.2036 0.0726 0.201 Uiso 1 1 calc R
H8C H -0.0578 0.1882 0.0951 0.201 Uiso 1 1 calc R
C9 C 0.1194(2) 0.2668(3) 0.25211(12) 0.0417(11) Uani 1 1 d U
C10 C 0.1992(2) 0.2847(3) 0.26193(13) 0.0429(12) Uani 1 1 d U
C11 C 0.2526(2) 0.2894(4) 0.23521(13) 0.0472(12) Uani 1 1 d U
C12 C 0.2274(3) 0.1203(4) 0.21991(14) 0.0611(14) Uani 1 1 d U
H12A H 0.1710 0.1164 0.2084 0.073 Uiso 1 1 calc R
H12B H 0.2329 0.1047 0.2452 0.073 Uiso 1 1 calc R
C13 C 0.2776(3) 0.0561(4) 0.20191(15) 0.0785(18) Uani 1 1 d U
H13A H 0.3255 0.0356 0.2187 0.094 Uiso 1 1 calc R
H13B H 0.2469 0.0021 0.1918 0.094 Uiso 1 1 calc R
C14 C 0.2992(4) 0.1163(5) 0.17290(17) 0.092(2) Uani 1 1 d U
H14A H 0.3480 0.0942 0.1660 0.111 Uiso 1 1 calc R
H14B H 0.2560 0.1167 0.1518 0.111 Uiso 1 1 calc R
C15 C 0.3115(3) 0.2115(5) 0.18914(15) 0.0751(17) Uani 1 1 d U
H15A H 0.3674 0.2209 0.2007 0.090 Uiso 1 1 calc R
H15B H 0.2959 0.2590 0.1709 0.090 Uiso 1 1 calc R
C16 C 0.2299(3) 0.4064(4) 0.31062(14) 0.0586(14) Uani 1 1 d U
H16 H 0.2817 0.4342 0.3088 0.070 Uiso 1 1 calc R
C17 C 0.1651(3) 0.4642(4) 0.28900(16) 0.0820(18) Uani 1 1 d U
H17A H 0.1690 0.4620 0.2641 0.123 Uiso 1 1 calc R
H17B H 0.1708 0.5274 0.2974 0.123 Uiso 1 1 calc R
H17C H 0.1135 0.4407 0.2916 0.123 Uiso 1 1 calc R
C18 C 0.2232(4) 0.4085(5) 0.35042(15) 0.093(2) Uani 1 1 d U
H18A H 0.2162 0.4716 0.3575 0.140 Uiso 1 1 calc R
H18B H 0.2715 0.3834 0.3649 0.140 Uiso 1 1 calc R
H18C H 0.1778 0.3720 0.3536 0.140 Uiso 1 1 calc R
C19 C 0.3101(3) 0.2646(3) 0.31275(14) 0.0529(13) Uani 1 1 d U
H19A H 0.3363 0.2978 0.3342 0.063 Uiso 1 1 calc R
H19B H 0.3433 0.2711 0.2948 0.063 Uiso 1 1 calc R
C20 C 0.3035(3) 0.1629(3) 0.32169(15) 0.0598(14) Uani 1 1 d U
H20A H 0.2734 0.1562 0.3408 0.072 Uiso 1 1 calc R
H20B H 0.2746 0.1299 0.3007 0.072 Uiso 1 1 calc R
C21 C 0.4340(3) 0.1004(4) 0.30992(17) 0.0619(15) Uani 1 1 d U
C22 C 0.4225(3) 0.1136(4) 0.36901(16) 0.0572(14) Uani 1 1 d U
C23 C 0.5055(3) 0.0802(3) 0.36855(15) 0.0561(14) Uani 1 1 d U
C24 C 0.5113(3) 0.0714(4) 0.33267(17) 0.0625(15) Uani 1 1 d U
C25 C 0.5813(4) 0.0426(4) 0.32280(19) 0.0874(19) Uani 1 1 d U
H25 H 0.5849 0.0358 0.2988 0.105 Uiso 1 1 calc R
C26 C 0.6455(4) 0.0245(5) 0.3503(2) 0.104(2) Uani 1 1 d U
H26 H 0.6939 0.0054 0.3447 0.125 Uiso 1 1 calc R
C27 C 0.6410(4) 0.0334(4) 0.3855(2) 0.094(2) Uani 1 1 d U
H27 H 0.6865 0.0215 0.4032 0.113 Uiso 1 1 calc R
C28 C 0.5695(4) 0.0603(4) 0.39576(17) 0.0754(17) Uani 1 1 d U
H28 H 0.5657 0.0644 0.4198 0.091 Uiso 1 1 calc R
S5 S 0.61833(7) 0.77809(10) 0.39758(4) 0.0573(4) Uani 1 1 d .
S4 S 0.58990(8) 0.75252(12) 0.47115(4) 0.0693(5) Uani 1 1 d .
S6 S 0.35930(10) 0.64632(13) 0.43928(5) 0.0938(6) Uani 1 1 d U
N4 N 0.3945(2) 0.8218(4) 0.45217(11) 0.0618(12) Uani 1 1 d U
N5 N 0.4408(2) 0.7382(3) 0.37422(11) 0.0475(10) Uani 1 1 d U
N6 N 0.2854(2) 0.9151(3) 0.33555(11) 0.0536(11) Uani 1 1 d U
O7 O 0.8159(2) 0.7741(4) 0.50110(13) 0.129(2) Uani 1 1 d U
O9 O 0.8120(3) 0.9004(4) 0.44292(15) 0.148(3) Uani 1 1 d U
O11 O 0.2467(2) 0.9331(3) 0.38987(11) 0.0861(13) Uani 1 1 d U
O12 O 0.2843(2) 0.9084(3) 0.27480(11) 0.0780(12) Uani 1 1 d U
C31 C 0.7502(4) 0.7962(5) 0.49995(16) 0.0801(19) Uani 1 1 d DU
O8 O 0.7225(3) 0.8245(5) 0.52730(13) 0.161(3) Uani 1 1 d DU
C30 C 0.7747(6) 0.7921(10) 0.5666(3) 0.253(8) Uani 1 1 d DU
H30A H 0.7417 0.7800 0.5843 0.304 Uiso 1 1 calc R
H30B H 0.8105 0.7402 0.5652 0.304 Uiso 1 1 calc R
C29 C 0.8093(7) 0.8669(9) 0.5709(4) 0.311(12) Uani 1 1 d DU
H29A H 0.8400 0.8754 0.5524 0.467 Uiso 1 1 calc R
H29B H 0.8449 0.8681 0.5940 0.467 Uiso 1 1 calc R
H29C H 0.7704 0.9159 0.5695 0.467 Uiso 1 1 calc R
C32 C 0.6857(3) 0.7918(4) 0.46677(15) 0.0562(14) Uani 1 1 d U
C33 C 0.6973(3) 0.8048(3) 0.43316(14) 0.0523(13) Uani 1 1 d U
C34 C 0.7734(3) 0.8435(5) 0.42526(18) 0.0777(18) Uani 1 1 d DU
O10 O 0.7887(2) 0.8069(3) 0.39598(12) 0.0927(14) Uani 1 1 d DU
C35 C 0.8714(5) 0.8304(6) 0.3875(2) 0.128(3) Uani 1 1 d DU
H35A H 0.9102 0.8432 0.4095 0.153 Uiso 1 1 calc R
H35B H 0.8911 0.7789 0.3751 0.153 Uiso 1 1 calc R
C36 C 0.8600(5) 0.9060(6) 0.3663(2) 0.128(3) Uani 1 1 d DU
H36A H 0.8214 0.8922 0.3447 0.193 Uiso 1 1 calc R
H36B H 0.9102 0.9237 0.3601 0.193 Uiso 1 1 calc R
H36C H 0.8404 0.9562 0.3789 0.193 Uiso 1 1 calc R
C37 C 0.5477(3) 0.7600(3) 0.42467(13) 0.0494(13) Uani 1 1 d U
C38 C 0.4679(3) 0.7500(3) 0.41129(13) 0.0446(12) Uani 1 1 d U
C39 C 0.4084(3) 0.7444(4) 0.43556(14) 0.0562(14) Uani 1 1 d U
C40 C 0.3326(4) 0.8286(5) 0.47469(16) 0.090(2) Uani 1 1 d U
H40A H 0.2790 0.8194 0.4603 0.108 Uiso 1 1 calc R
H40B H 0.3420 0.7828 0.4938 0.108 Uiso 1 1 calc R
C41 C 0.3418(6) 0.9235(6) 0.4894(2) 0.140(3) Uani 1 1 d U
H41A H 0.2894 0.9530 0.4866 0.168 Uiso 1 1 calc R
H41B H 0.3656 0.9212 0.5149 0.168 Uiso 1 1 calc R
C42 C 0.3930(4) 0.9768(6) 0.4706(3) 0.142(4) Uani 1 1 d U
H42A H 0.3608 1.0202 0.4541 0.170 Uiso 1 1 calc R
H42B H 0.4322 1.0119 0.4876 0.170 Uiso 1 1 calc R
C43 C 0.4340(4) 0.9128(4) 0.45077(15) 0.0737(17) Uani 1 1 d U
H43A H 0.4907 0.9089 0.4618 0.088 Uiso 1 1 calc R
H43B H 0.4289 0.9332 0.4260 0.088 Uiso 1 1 calc R
C44 C 0.4652(3) 0.6548(4) 0.35625(16) 0.0705(16) Uani 1 1 d U
H44 H 0.5185 0.6371 0.3699 0.085 Uiso 1 1 calc R
C45 C 0.4132(4) 0.5727(5) 0.3561(2) 0.114(3) Uani 1 1 d U
H45A H 0.4117 0.5555 0.3804 0.170 Uiso 1 1 calc R
H45B H 0.4342 0.5220 0.3443 0.170 Uiso 1 1 calc R
H45C H 0.3596 0.5871 0.3434 0.170 Uiso 1 1 calc R
C46 C 0.4764(4) 0.6798(5) 0.31882(16) 0.099(2) Uani 1 1 d U
H46A H 0.4250 0.6939 0.3039 0.149 Uiso 1 1 calc R
H46B H 0.5003 0.6283 0.3087 0.149 Uiso 1 1 calc R
H46C H 0.5110 0.7331 0.3201 0.149 Uiso 1 1 calc R
C47 C 0.3609(3) 0.7754(3) 0.35886(13) 0.0505(13) Uani 1 1 d U
H47A H 0.3263 0.7688 0.3762 0.061 Uiso 1 1 calc R
H47B H 0.3373 0.7398 0.3376 0.061 Uiso 1 1 calc R
C48 C 0.3651(3) 0.8768(3) 0.34876(15) 0.0612(15) Uani 1 1 d U
H48A H 0.3917 0.9118 0.3697 0.073 Uiso 1 1 calc R
H48B H 0.3970 0.8829 0.3303 0.073 Uiso 1 1 calc R
C49 C 0.2504(3) 0.9233(3) 0.29924(16) 0.0531(13) Uani 1 1 d U
C50 C 0.2315(3) 0.9369(4) 0.35756(17) 0.0605(14) Uani 1 1 d U
C51 C 0.1558(3) 0.9647(3) 0.33280(14) 0.0526(13) Uani 1 1 d U
C52 C 0.0832(3) 0.9935(4) 0.34055(16) 0.0675(16) Uani 1 1 d U
H52 H 0.0763 0.9997 0.3642 0.081 Uiso 1 1 calc R
C53 C 0.0208(3) 1.0128(4) 0.31132(19) 0.0743(17) Uani 1 1 d U
H53 H -0.0290 1.0315 0.3155 0.089 Uiso 1 1 calc R
C54 C 0.0318(3) 1.0045(4) 0.27648(18) 0.0665(16) Uani 1 1 d U
H54 H -0.0105 1.0192 0.2576 0.080 Uiso 1 1 calc R
C55 C 0.1051(3) 0.9745(3) 0.26892(15) 0.0614(14) Uani 1 1 d U
H55 H 0.1120 0.9675 0.2453 0.074 Uiso 1 1 calc R
C56 C 0.1665(3) 0.9557(3) 0.29762(15) 0.0517(13) Uani 1 1 d U
S7 S 0.73707(8) 0.28985(12) 0.36085(4) 0.0692(5) Uani 1 1 d .
S8 S 0.72841(7) 0.25164(11) 0.43630(4) 0.0665(4) Uani 1 1 d .
S9 S 0.96883(9) 0.19008(11) 0.37057(4) 0.0766(5) Uani 1 1 d U
N7 N 0.9309(2) 0.3655(3) 0.37769(11) 0.0496(10) Uani 1 1 d U
N8 N 0.9074(2) 0.2268(3) 0.44861(10) 0.0474(10) Uani 1 1 d U
N9 N 1.0545(2) 0.3947(3) 0.50002(11) 0.0515(11) Uani 1 1 d U
O13 O 0.5592(3) 0.2410(4) 0.44823(14) 0.1113(17) Uani 1 1 d U
O15 O 0.5041(3) 0.3037(4) 0.35124(19) 0.156(3) Uani 1 1 d U
O17 O 1.0765(2) 0.3314(3) 0.55667(10) 0.0744(11) Uani 1 1 d U
O18 O 1.0725(2) 0.4698(3) 0.44854(11) 0.0945(14) Uani 1 1 d U
C59 C 0.5696(3) 0.2962(4) 0.4281(2) 0.081(2) Uani 1 1 d DU
O14 O 0.5295(3) 0.3678(4) 0.41898(18) 0.156(3) Uani 1 1 d DU
C58 C 0.4397(7) 0.3585(9) 0.4309(3) 0.226(6) Uani 1 1 d DU
H58A H 0.3956 0.3846 0.4133 0.271 Uiso 1 1 calc R
H58B H 0.4271 0.2957 0.4373 0.271 Uiso 1 1 calc R
C57 C 0.4630(5) 0.4095(6) 0.4571(3) 0.142(3) Uani 1 1 d DU
H57A H 0.4983 0.3752 0.4756 0.212 Uiso 1 1 calc R
H57B H 0.4174 0.4312 0.4663 0.212 Uiso 1 1 calc R
H57C H 0.4914 0.4617 0.4500 0.212 Uiso 1 1 calc R
C60 C 0.6419(3) 0.2901(4) 0.40815(18) 0.0649(16) Uani 1 1 d U
C61 C 0.6442(3) 0.3072(4) 0.37436(17) 0.0602(15) Uani 1 1 d U
C62 C 0.5748(4) 0.3286(5) 0.3454(2) 0.100(2) Uani 1 1 d DU
O16 O 0.5879(3) 0.3654(5) 0.31904(14) 0.171(3) Uani 1 1 d DU
C63 C 0.5241(5) 0.3833(8) 0.2868(2) 0.175(5) Uani 1 1 d DU
H63A H 0.4748 0.3540 0.2905 0.210 Uiso 1 1 calc R
H63B H 0.5144 0.4498 0.2850 0.210 Uiso 1 1 calc R
C64 C 0.5384(5) 0.3551(8) 0.2570(2) 0.185(5) Uani 1 1 d DU
H64A H 0.5882 0.3815 0.2534 0.278 Uiso 1 1 calc R
H64B H 0.4954 0.3740 0.2378 0.278 Uiso 1 1 calc R
H64C H 0.5425 0.2885 0.2574 0.278 Uiso 1 1 calc R
C65 C 0.7899(3) 0.2679(3) 0.40457(13) 0.0503(13) Uani 1 1 d U
C66 C 0.8711(3) 0.2588(3) 0.41416(13) 0.0468(12) Uani 1 1 d U
C67 C 0.9229(3) 0.2776(4) 0.38679(12) 0.0474(12) Uani 1 1 d U
C68 C 0.8919(3) 0.4482(4) 0.38976(14) 0.0618(15) Uani 1 1 d U
H68A H 0.8340 0.4459 0.3813 0.074 Uiso 1 1 calc R
H68B H 0.9036 0.4526 0.4158 0.074 Uiso 1 1 calc R
C69 C 0.9270(4) 0.5274(4) 0.37359(18) 0.0901(19) Uani 1 1 d U
H69A H 0.8843 0.5660 0.3602 0.108 Uiso 1 1 calc R
H69B H 0.9589 0.5651 0.3924 0.108 Uiso 1 1 calc R
C70 C 0.9755(5) 0.4947(5) 0.3505(2) 0.130(3) Uani 1 1 d U
H70A H 1.0281 0.5240 0.3566 0.156 Uiso 1 1 calc R
H70B H 0.9514 0.5110 0.3259 0.156 Uiso 1 1 calc R
C71 C 0.9847(3) 0.3938(4) 0.35363(15) 0.0668(16) Uani 1 1 d U
H71A H 1.0400 0.3772 0.3638 0.080 Uiso 1 1 calc R
H71B H 0.9689 0.3643 0.3302 0.080 Uiso 1 1 calc R
C72 C 0.8928(3) 0.1288(4) 0.45895(16) 0.0662(16) Uani 1 1 d U
H72 H 0.8417 0.1089 0.4438 0.079 Uiso 1 1 calc R
C73 C 0.8818(4) 0.1271(5) 0.49761(18) 0.103(2) Uani 1 1 d U
H73A H 0.9316 0.1437 0.5133 0.155 Uiso 1 1 calc R
H73B H 0.8662 0.0657 0.5035 0.155 Uiso 1 1 calc R
H73C H 0.8407 0.1707 0.5005 0.155 Uiso 1 1 calc R
C74 C 0.9571(3) 0.0603(4) 0.45271(17) 0.088(2) Uani 1 1 d U
H74A H 0.9636 0.0647 0.4282 0.131 Uiso 1 1 calc R
H74B H 0.9409 -0.0017 0.4574 0.131 Uiso 1 1 calc R
H74C H 1.0072 0.0747 0.4686 0.131 Uiso 1 1 calc R
C75 C 0.9853(3) 0.2660(3) 0.46509(13) 0.0491(13) Uani 1 1 d U
H75A H 1.0153 0.2802 0.4465 0.059 Uiso 1 1 calc R
H75B H 1.0159 0.2205 0.4812 0.059 Uiso 1 1 calc R
C76 C 0.9760(3) 0.3530(3) 0.48588(14) 0.0565(14) Uani 1 1 d U
H76A H 0.9424 0.3971 0.4703 0.068 Uiso 1 1 calc R
H76B H 0.9496 0.3381 0.5056 0.068 Uiso 1 1 calc R
C77 C 1.0982(3) 0.4462(4) 0.47957(16) 0.0624(15) Uani 1 1 d U
C78 C 1.0997(3) 0.3775(4) 0.53394(15) 0.0537(13) Uani 1 1 d U
C79 C 1.1786(3) 0.4243(3) 0.53591(13) 0.0489(12) Uani 1 1 d U
C80 C 1.2459(3) 0.4289(4) 0.56282(15) 0.0654(15) Uani 1 1 d U
H80 H 1.2471 0.4005 0.5850 0.078 Uiso 1 1 calc R
C81 C 1.3115(3) 0.4768(4) 0.55612(18) 0.0798(18) Uani 1 1 d U
H81 H 1.3577 0.4810 0.5741 0.096 Uiso 1 1 calc R
C82 C 1.3103(4) 0.5189(5) 0.5233(2) 0.088(2) Uani 1 1 d U
H82 H 1.3555 0.5511 0.5195 0.106 Uiso 1 1 calc R
C83 C 1.2433(4) 0.5140(4) 0.49615(17) 0.0842(19) Uani 1 1 d U
H83 H 1.2424 0.5419 0.4740 0.101 Uiso 1 1 calc R
C84 C 1.1774(3) 0.4662(4) 0.50285(14) 0.0560(13) Uani 1 1 d U

loop_
_atom_site_aniso_label
_atom_site_aniso_U_11
_atom_site_aniso_U_22
_atom_site_aniso_U_33
_atom_site_aniso_U_23
_atom_site_aniso_U_13
_atom_site_aniso_U_12
S1 0.0349(6) 0.0679(9) 0.0514(8) -0.0065(7) 0.0110(6) -0.0070(6)
S2 0.0333(6) 0.0875(11) 0.0502(8) -0.0014(7) 0.0081(6) -0.0033(6)
S3 0.0571(9) 0.0686(11) 0.1025(13) 0.0195(9) 0.0273(8) -0.0104(7)
N1 0.042(2) 0.070(3) 0.046(3) 0.006(2) 0.0174(19) 0.004(2)
N2 0.034(2) 0.047(3) 0.052(3) 0.002(2) 0.0007(18) 0.0021(18)
N3 0.044(2) 0.046(3) 0.072(3) 0.001(2) 0.003(2) 0.0039(19)
O2 0.053(2) 0.051(2) 0.091(3) -0.011(2) 0.027(2) 0.0014(18)
O4 0.0365(19) 0.077(3) 0.070(2) 0.0005(19) 0.0027(17) -0.0004(17)
O5 0.078(3) 0.109(4) 0.072(3) 0.015(2) 0.025(2) 0.017(2)
O6 0.088(3) 0.115(4) 0.070(3) -0.004(3) 0.002(3) 0.017(3)
C3 0.037(3) 0.051(4) 0.048(3) -0.006(3) 0.009(2) -0.004(2)
O1 0.0361(17) 0.045(2) 0.072(2) -0.0032(17) 0.0143(16) -0.0059(15)
C2 0.044(3) 0.066(4) 0.082(4) 0.002(3) 0.021(3) -0.012(3)
C1 0.045(3) 0.111(6) 0.128(6) 0.019(4) 0.025(4) -0.008(3)
C4 0.032(2) 0.037(3) 0.058(3) -0.003(2) 0.012(2) -0.002(2)
C5 0.024(2) 0.046(3) 0.060(3) -0.001(2) 0.005(2) 0.003(2)
C6 0.040(3) 0.041(3) 0.065(4) -0.003(3) 0.007(3) 0.002(2)
O3 0.045(2) 0.097(3) 0.052(2) -0.013(2) -0.0018(18) 0.0096(18)
C7 0.055(3) 0.115(5) 0.057(4) -0.013(4) -0.010(3) 0.006(3)
C8 0.089(5) 0.238(11) 0.072(5) -0.001(6) 0.005(4) 0.028(6)
C9 0.031(2) 0.045(3) 0.050(3) -0.002(2) 0.010(2) -0.001(2)
C10 0.035(2) 0.036(3) 0.057(3) -0.001(2) 0.007(2) 0.001(2)
C11 0.030(2) 0.055(3) 0.057(3) 0.007(3) 0.008(2) 0.001(2)
C12 0.059(3) 0.060(4) 0.067(4) -0.002(3) 0.020(3) 0.002(3)
C13 0.071(4) 0.097(5) 0.068(4) -0.020(4) 0.015(3) 0.017(3)
C14 0.072(4) 0.133(7) 0.080(5) -0.020(5) 0.035(4) 0.002(4)
C15 0.058(3) 0.100(5) 0.076(4) 0.011(4) 0.033(3) 0.004(3)
C16 0.053(3) 0.057(4) 0.062(4) -0.002(3) 0.003(3) 0.011(3)
C17 0.072(4) 0.071(4) 0.103(5) 0.000(4) 0.019(4) 0.009(3)
C18 0.096(5) 0.107(6) 0.070(5) -0.018(4) 0.002(4) 0.019(4)
C19 0.038(3) 0.052(3) 0.063(3) 0.010(3) -0.004(2) -0.002(2)
C20 0.039(3) 0.051(4) 0.082(4) 0.008(3) -0.003(3) -0.003(2)
C21 0.062(4) 0.054(4) 0.066(4) -0.005(3) 0.005(3) 0.001(3)
C22 0.058(3) 0.048(4) 0.064(4) 0.011(3) 0.007(3) -0.005(3)
C23 0.052(3) 0.045(3) 0.067(4) 0.001(3) 0.000(3) -0.001(2)
C24 0.049(3) 0.046(3) 0.089(5) 0.000(3) 0.005(3) 0.002(3)
C25 0.067(4) 0.090(5) 0.109(5) -0.006(4) 0.025(4) 0.014(4)
C26 0.062(4) 0.106(6) 0.141(7) -0.007(5) 0.012(5) 0.024(4)
C27 0.059(4) 0.070(5) 0.136(7) 0.010(5) -0.026(4) 0.016(3)
C28 0.076(4) 0.056(4) 0.081(4) 0.009(3) -0.015(3) 0.007(3)
S5 0.0424(7) 0.0758(10) 0.0548(9) 0.0007(7) 0.0120(6) -0.0085(6)
S4 0.0459(8) 0.1061(13) 0.0551(9) 0.0127(8) 0.0082(7) 0.0051(8)
S6 0.0858(12) 0.0849(13) 0.1212(15) 0.0266(11) 0.0460(11) -0.0176(10)
N4 0.052(3) 0.076(4) 0.060(3) 0.009(3) 0.019(2) 0.007(2)
N5 0.036(2) 0.048(3) 0.059(3) 0.003(2) 0.0097(19) 0.0026(18)
N6 0.040(2) 0.055(3) 0.060(3) 0.007(2) -0.003(2) 0.004(2)
O7 0.049(3) 0.207(6) 0.115(4) -0.071(4) -0.019(3) 0.045(3)
O9 0.116(4) 0.184(6) 0.159(5) -0.088(4) 0.062(4) -0.099(4)
O11 0.084(3) 0.106(4) 0.061(3) -0.011(2) -0.005(2) 0.022(2)
O12 0.056(2) 0.099(3) 0.082(3) 0.015(2) 0.023(2) 0.012(2)
C31 0.054(4) 0.105(5) 0.075(4) -0.028(4) -0.002(3) 0.027(3)
O8 0.090(3) 0.314(8) 0.063(3) -0.044(4) -0.023(3) 0.085(4)
C30 0.109(8) 0.48(2) 0.171(11) -0.163(13) 0.029(8) -0.024(11)
C29 0.170(13) 0.39(2) 0.318(18) -0.254(17) -0.079(12) 0.139(14)
C32 0.037(3) 0.066(4) 0.063(4) -0.010(3) 0.002(3) 0.007(2)
C33 0.042(3) 0.051(3) 0.064(4) -0.002(3) 0.011(3) 0.000(2)
C34 0.048(3) 0.105(5) 0.081(5) -0.014(4) 0.014(3) -0.009(3)
O10 0.057(2) 0.142(4) 0.087(3) -0.008(3) 0.032(2) -0.031(2)
C35 0.123(7) 0.136(8) 0.128(7) 0.042(6) 0.036(6) 0.008(6)
C36 0.114(6) 0.148(8) 0.121(7) 0.016(6) 0.018(5) -0.006(6)
C37 0.043(3) 0.051(3) 0.055(3) 0.008(2) 0.010(2) 0.000(2)
C38 0.033(2) 0.044(3) 0.056(3) 0.010(2) 0.008(2) 0.000(2)
C39 0.042(3) 0.070(4) 0.058(3) 0.016(3) 0.014(2) 0.000(3)
C40 0.081(4) 0.131(6) 0.065(4) 0.010(4) 0.033(3) 0.026(4)
C41 0.220(10) 0.134(8) 0.088(6) 0.002(5) 0.081(6) 0.060(7)
C42 0.084(5) 0.153(8) 0.199(9) -0.097(7) 0.053(6) -0.018(5)
C43 0.083(4) 0.075(5) 0.061(4) -0.004(3) 0.010(3) 0.006(3)
C44 0.061(3) 0.072(4) 0.075(4) -0.016(3) 0.005(3) 0.010(3)
C45 0.129(6) 0.076(5) 0.136(7) -0.025(5) 0.026(5) -0.015(5)
C46 0.081(4) 0.148(7) 0.073(5) -0.018(4) 0.024(4) 0.022(4)
C47 0.035(3) 0.050(3) 0.064(3) 0.003(3) 0.003(2) 0.003(2)
C48 0.043(3) 0.054(4) 0.080(4) 0.008(3) -0.004(3) 0.002(2)
C49 0.047(3) 0.039(3) 0.074(4) 0.007(3) 0.013(3) -0.001(2)
C50 0.057(3) 0.053(4) 0.066(4) -0.003(3) -0.003(3) 0.007(3)
C51 0.048(3) 0.043(3) 0.063(4) -0.008(3) 0.003(3) 0.006(2)
C52 0.064(4) 0.067(4) 0.070(4) 0.000(3) 0.011(3) 0.014(3)
C53 0.054(3) 0.065(4) 0.102(5) -0.008(4) 0.010(4) 0.010(3)
C54 0.045(3) 0.048(4) 0.096(5) 0.001(3) -0.012(3) 0.004(3)
C55 0.065(4) 0.048(3) 0.063(4) 0.000(3) -0.007(3) -0.002(3)
C56 0.047(3) 0.038(3) 0.066(4) 0.004(3) 0.000(3) -0.002(2)
S7 0.0451(8) 0.0982(12) 0.0586(9) -0.0034(8) -0.0029(7) 0.0088(7)
S8 0.0418(7) 0.0855(12) 0.0735(10) 0.0074(8) 0.0150(7) 0.0039(7)
S9 0.0816(10) 0.0657(11) 0.0878(12) -0.0141(9) 0.0302(9) 0.0198(8)
N7 0.045(2) 0.047(3) 0.059(3) -0.011(2) 0.016(2) -0.002(2)
N8 0.030(2) 0.054(3) 0.054(3) 0.005(2) -0.0005(18) -0.0010(18)
N9 0.045(2) 0.055(3) 0.053(3) -0.005(2) 0.006(2) -0.004(2)
O13 0.082(3) 0.134(5) 0.125(4) 0.006(4) 0.039(3) 0.013(3)
O15 0.059(3) 0.113(4) 0.268(7) 0.041(4) -0.038(4) -0.011(3)
O17 0.077(3) 0.091(3) 0.058(3) 0.006(2) 0.020(2) -0.007(2)
O18 0.095(3) 0.112(4) 0.065(3) 0.028(3) -0.010(2) -0.026(3)
C59 0.041(3) 0.047(4) 0.150(7) 0.028(4) 0.006(4) -0.004(3)
O14 0.097(4) 0.153(5) 0.246(7) 0.090(5) 0.100(4) 0.041(4)
C58 0.282(15) 0.212(14) 0.206(13) -0.078(10) 0.102(12) -0.050(12)
C57 0.110(6) 0.104(7) 0.210(11) 0.022(7) 0.032(7) 0.004(5)
C60 0.038(3) 0.063(4) 0.094(5) -0.007(3) 0.014(3) -0.001(3)
C61 0.034(3) 0.054(4) 0.084(4) -0.012(3) -0.007(3) 0.009(2)
C62 0.053(4) 0.113(6) 0.115(6) -0.017(5) -0.025(4) 0.025(4)
O16 0.047(3) 0.352(9) 0.108(4) 0.141(5) 0.000(3) 0.016(4)
C63 0.095(6) 0.339(15) 0.088(6) 0.010(8) 0.014(5) 0.069(8)
C64 0.081(6) 0.332(16) 0.137(9) -0.064(9) 0.011(6) 0.043(7)
C65 0.042(3) 0.057(3) 0.051(3) -0.005(3) 0.008(2) 0.001(2)
C66 0.035(2) 0.037(3) 0.066(3) -0.008(2) 0.005(2) -0.002(2)
C67 0.036(3) 0.056(4) 0.047(3) -0.007(3) 0.000(2) 0.008(2)
C68 0.082(4) 0.050(4) 0.056(3) -0.005(3) 0.020(3) 0.014(3)
C69 0.102(5) 0.072(5) 0.101(5) 0.009(4) 0.031(4) 0.015(4)
C70 0.189(8) 0.075(6) 0.150(7) 0.011(5) 0.094(7) -0.001(5)
C71 0.064(3) 0.079(5) 0.064(4) -0.013(3) 0.029(3) -0.012(3)
C72 0.041(3) 0.062(4) 0.091(5) 0.018(3) 0.001(3) -0.007(3)
C73 0.086(5) 0.117(6) 0.115(6) 0.055(5) 0.038(4) 0.012(4)
C74 0.076(4) 0.055(4) 0.122(6) 0.012(4) -0.004(4) 0.004(3)
C75 0.038(3) 0.050(3) 0.057(3) -0.003(3) 0.005(2) 0.000(2)
C76 0.043(3) 0.053(4) 0.072(4) -0.008(3) 0.008(3) 0.002(2)
C77 0.059(3) 0.061(4) 0.062(4) 0.002(3) 0.001(3) -0.003(3)
C78 0.059(3) 0.055(4) 0.047(3) -0.009(3) 0.011(3) 0.005(3)
C79 0.054(3) 0.048(3) 0.043(3) -0.006(3) 0.006(3) 0.002(2)
C80 0.065(4) 0.063(4) 0.062(4) -0.009(3) -0.001(3) 0.004(3)
C81 0.058(4) 0.078(5) 0.090(5) -0.019(4) -0.016(3) 0.001(3)
C82 0.055(4) 0.094(5) 0.113(6) 0.001(4) 0.011(4) -0.015(3)
C83 0.081(4) 0.081(5) 0.089(5) 0.004(4) 0.014(4) -0.023(4)
C84 0.053(3) 0.056(4) 0.056(4) -0.004(3) 0.004(3) -0.007(3)

loop_
_atom_type_symbol
_atom_type_description
_atom_type_scat_dispersion_real
_atom_type_scat_dispersion_imag
_atom_type_scat_source
C C 0.0033 0.0016 'International Tables Vol C Tables 4.2.6.8 and 6.1.1.4'
H H 0.0000 0.0000 'International Tables Vol C Tables 4.2.6.8 and 6.1.1.4'
N N 0.0061 0.0033 'International Tables Vol C Tables 4.2.6.8 and 6.1.1.4'
O O 0.0106 0.0060 'International Tables Vol C Tables 4.2.6.8 and 6.1.1.4'
S S 0.1246 0.1234 'International Tables Vol C Tables 4.2.6.8 and 6.1.1.4'

loop_
_geom_angle_atom_site_label_1
_geom_angle_atom_site_label_2
_geom_angle_atom_site_label_3
_geom_angle
C4 S1 C9 95.4(2)
C5 S2 C9 95.0(2)
C11 N1 C15 122.2(5)
C11 N1 C12 127.7(4)
C15 N1 C12 109.6(4)
C10 N2 C19 113.6(4)
C10 N2 C16 117.7(4)
C19 N2 C16 110.6(4)
C21 N3 C22 112.3(4)
C21 N3 C20 123.8(5)
C22 N3 C20 123.5(5)
O2 C3 O1 126.6(4)
O2 C3 C4 121.5(4)
O1 C3 C4 111.8(4)
C3 O1 C2 115.4(4)
C1 C2 O1 110.8(4)
C1 C2 H2A 109.5
O1 C2 H2A 109.5
C1 C2 H2B 109.5
O1 C2 H2B 109.5
H2A C2 H2B 108.1
C2 C1 H1A 109.5
C2 C1 H1B 109.5
H1A C1 H1B 109.5
C2 C1 H1C 109.5
H1A C1 H1C 109.5
H1B C1 H1C 109.5
C5 C4 C3 125.7(4)
C5 C4 S1 118.2(3)
C3 C4 S1 116.0(3)
C4 C5 C6 125.6(4)
C4 C5 S2 116.9(3)
C6 C5 S2 117.3(4)
O4 C6 O3 125.2(5)
O4 C6 C5 123.5(5)
O3 C6 C5 111.3(4)
C6 O3 C7 117.0(4)
C8 C7 O3 109.2(5)
C8 C7 H7A 109.8
O3 C7 H7A 109.8
C8 C7 H7B 109.8
O3 C7 H7B 109.8
H7A C7 H7B 108.3
C7 C8 H8A 109.5
C7 C8 H8B 109.5
H8A C8 H8B 109.5
C7 C8 H8C 109.5
H8A C8 H8C 109.5
H8B C8 H8C 109.5
C10 C9 S1 121.0(4)
C10 C9 S2 124.6(4)
S1 C9 S2 114.3(2)
C9 C10 N2 118.0(4)
C9 C10 C11 122.2(4)
N2 C10 C11 119.7(4)
N1 C11 C10 118.2(4)
N1 C11 S3 122.7(4)
C10 C11 S3 119.1(4)
N1 C12 C13 105.0(4)
N1 C12 H12A 110.7
C13 C12 H12A 110.7
N1 C12 H12B 110.7
C13 C12 H12B 110.7
H12A C12 H12B 108.8
C14 C13 C12 102.7(5)
C14 C13 H13A 111.2
C12 C13 H13A 111.2
C14 C13 H13B 111.2
C12 C13 H13B 111.2
H13A C13 H13B 109.1
C15 C14 C13 105.1(5)
C15 C14 H14A 110.7
C13 C14 H14A 110.7
C15 C14 H14B 110.7
C13 C14 H14B 110.7
H14A C14 H14B 108.8
N1 C15 C14 104.6(5)
N1 C15 H15A 110.8
C14 C15 H15A 110.8
N1 C15 H15B 110.8
C14 C15 H15B 110.8
H15A C15 H15B 108.9
C17 C16 N2 115.3(4)
C17 C16 C18 109.8(5)
N2 C16 C18 108.3(4)
C17 C16 H16 107.8
N2 C16 H16 107.8
C18 C16 H16 107.8
C16 C17 H17A 109.5
C16 C17 H17B 109.5
H17A C17 H17B 109.5
C16 C17 H17C 109.5
H17A C17 H17C 109.5
H17B C17 H17C 109.5
C16 C18 H18A 109.5
C16 C18 H18B 109.5
H18A C18 H18B 109.5
C16 C18 H18C 109.5
H18A C18 H18C 109.5
H18B C18 H18C 109.5
N2 C19 C20 111.8(4)
N2 C19 H19A 109.3
C20 C19 H19A 109.3
N2 C19 H19B 109.3
C20 C19 H19B 109.3
H19A C19 H19B 107.9
N3 C20 C19 110.0(4)
N3 C20 H20A 109.7
C19 C20 H20A 109.7
N3 C20 H20B 109.7
C19 C20 H20B 109.7
H20A C20 H20B 108.2
O6 C21 N3 124.5(5)
O6 C21 C24 129.4(6)
N3 C21 C24 106.1(5)
O5 C22 N3 125.3(5)
O5 C22 C23 128.7(5)
N3 C22 C23 106.0(5)
C28 C23 C24 121.1(5)
C28 C23 C22 131.8(6)
C24 C23 C22 107.1(5)
C25 C24 C23 121.9(5)
C25 C24 C21 129.6(6)
C23 C24 C21 108.5(5)
C26 C25 C24 116.4(6)
C26 C25 H25 121.8
C24 C25 H25 121.8
C27 C26 C25 122.5(7)
C27 C26 H26 118.7
C25 C26 H26 118.7
C26 C27 C28 121.4(6)
C26 C27 H27 119.3
C28 C27 H27 119.3
C23 C28 C27 116.6(6)
C23 C28 H28 121.7
C27 C28 H28 121.7
C33 S5 C37 95.1(2)
C32 S4 C37 94.7(2)
C39 N4 C43 127.2(4)
C39 N4 C40 122.9(5)
C43 N4 C40 109.8(5)
C38 N5 C47 116.5(4)
C38 N5 C44 119.8(4)
C47 N5 C44 115.8(4)
C49 N6 C50 112.0(4)
C49 N6 C48 123.7(4)
C50 N6 C48 123.8(4)
O7 C31 O8 124.3(6)
O7 C31 C32 124.0(6)
O8 C31 C32 111.7(5)
C31 O8 C30 115.2(6)
C29 C30 O8 91.5(11)
C29 C30 H30A 113.4
O8 C30 H30A 113.4
C29 C30 H30B 113.4
O8 C30 H30B 113.4
H30A C30 H30B 110.7
C30 C29 H29A 109.5
C30 C29 H29B 109.5
H29A C29 H29B 109.5
C30 C29 H29C 109.5
H29A C29 H29C 109.5
H29B C29 H29C 109.5
C33 C32 C31 124.9(5)
C33 C32 S4 116.7(4)
C31 C32 S4 117.9(4)
C32 C33 C34 122.8(5)
C32 C33 S5 117.9(4)
C34 C33 S5 119.2(4)
O9 C34 O10 125.9(6)
O9 C34 C33 123.6(6)
O10 C34 C33 110.5(5)
C34 O10 C35 115.9(5)
C36 C35 O10 106.1(6)
C36 C35 H35A 110.5
O10 C35 H35A 110.5
C36 C35 H35B 110.5
O10 C35 H35B 110.5
H35A C35 H35B 108.7
C35 C36 H36A 109.5
C35 C36 H36B 109.5
H36A C36 H36B 109.5
C35 C36 H36C 109.5
H36A C36 H36C 109.5
H36B C36 H36C 109.5
C38 C37 S5 123.1(4)
C38 C37 S4 122.8(4)
S5 C37 S4 114.1(3)
C37 C38 N5 119.4(4)
C37 C38 C39 121.4(4)
N5 C38 C39 119.1(4)
N4 C39 C38 117.0(5)
N4 C39 S6 122.4(4)
C38 C39 S6 120.6(4)
C41 C40 N4 104.3(6)
C41 C40 H40A 110.9
N4 C40 H40A 110.9
C41 C40 H40B 110.9
N4 C40 H40B 110.9
H40A C40 H40B 108.9
C42 C41 C40 109.3(6)
C42 C41 H41A 109.8
C40 C41 H41A 109.8
C42 C41 H41B 109.8
C40 C41 H41B 109.8
H41A C41 H41B 108.3
C43 C42 C41 108.4(7)
C43 C42 H42A 110.0
C41 C42 H42A 110.0
C43 C42 H42B 110.0
C41 C42 H42B 110.0
H42A C42 H42B 108.4
C42 C43 N4 106.1(5)
C42 C43 H43A 110.5
N4 C43 H43A 110.5
C42 C43 H43B 110.5
N4 C43 H43B 110.5
H43A C43 H43B 108.7
C45 C44 N5 115.5(5)
C45 C44 C46 112.0(5)
N5 C44 C46 109.8(5)
C45 C44 H44 106.3
N5 C44 H44 106.3
C46 C44 H44 106.3
C44 C45 H45A 109.5
C44 C45 H45B 109.5
H45A C45 H45B 109.5
C44 C45 H45C 109.5
H45A C45 H45C 109.5
H45B C45 H45C 109.5
C44 C46 H46A 109.5
C44 C46 H46B 109.5
H46A C46 H46B 109.5
C44 C46 H46C 109.5
H46A C46 H46C 109.5
H46B C46 H46C 109.5
N5 C47 C48 111.4(4)
N5 C47 H47A 109.3
C48 C47 H47A 109.3
N5 C47 H47B 109.3
C48 C47 H47B 109.3
H47A C47 H47B 108.0
N6 C48 C47 111.3(4)
N6 C48 H48A 109.4
C47 C48 H48A 109.4
N6 C48 H48B 109.4
C47 C48 H48B 109.4
H48A C48 H48B 108.0
O12 C49 N6 125.0(5)
O12 C49 C56 128.7(5)
N6 C49 C56 106.3(5)
O11 C50 N6 124.7(5)
O11 C50 C51 129.6(5)
N6 C50 C51 105.6(5)
C52 C51 C56 121.7(5)
C52 C51 C50 129.7(5)
C56 C51 C50 108.7(5)
C51 C52 C53 117.0(5)
C51 C52 H52 121.5
C53 C52 H52 121.5
C54 C53 C52 121.2(5)
C54 C53 H53 119.4
C52 C53 H53 119.4
C53 C54 C55 121.4(5)
C53 C54 H54 119.3
C55 C54 H54 119.3
C56 C55 C54 117.5(5)
C56 C55 H55 121.3
C54 C55 H55 121.3
C55 C56 C51 121.3(5)
C55 C56 C49 131.4(5)
C51 C56 C49 107.3(4)
C65 S7 C61 93.8(2)
C60 S8 C65 94.7(3)
C67 N7 C71 122.3(4)
C67 N7 C68 127.7(4)
C71 N7 C68 109.9(4)
C66 N8 C75 117.4(4)
C66 N8 C72 119.2(4)
C75 N8 C72 115.8(4)
C78 N9 C77 111.0(4)
C78 N9 C76 124.2(4)
C77 N9 C76 124.2(4)
O13 C59 O14 127.8(7)
O13 C59 C60 121.7(6)
O14 C59 C60 110.5(6)
C59 O14 C58 109.5(7)
C57 C58 O14 90.5(9)
C57 C58 H58A 113.6
O14 C58 H58A 113.6
C57 C58 H58B 113.6
O14 C58 H58B 113.6
H58A C58 H58B 110.8
C58 C57 H57A 109.5
C58 C57 H57B 109.5
H57A C57 H57B 109.5
C58 C57 H57C 109.5
H57A C57 H57C 109.5
H57B C57 H57C 109.5
C61 C60 C59 129.7(5)
C61 C60 S8 118.5(4)
C59 C60 S8 111.7(5)
C60 C61 C62 126.4(6)
C60 C61 S7 117.3(4)
C62 C61 S7 115.9(5)
O16 C62 O15 126.5(6)
O16 C62 C61 117.7(7)
O15 C62 C61 115.8(7)
C62 O16 C63 122.7(6)
C64 C63 O16 116.1(8)
C64 C63 H63A 108.3
O16 C63 H63A 108.3
C64 C63 H63B 108.3
O16 C63 H63B 108.3
H63A C63 H63B 107.4
C63 C64 H64A 109.5
C63 C64 H64B 109.5
H64A C64 H64B 109.5
C63 C64 H64C 109.5
H64A C64 H64C 109.5
H64B C64 H64C 109.5
C66 C65 S7 124.8(4)
C66 C65 S8 120.8(4)
S7 C65 S8 114.3(3)
C65 C66 N8 120.7(4)
C65 C66 C67 119.7(4)
N8 C66 C67 119.5(4)
N7 C67 C66 117.0(4)
N7 C67 S9 123.1(4)
C66 C67 S9 119.9(4)
C69 C68 N7 104.5(4)
C69 C68 H68A 110.9
N7 C68 H68A 110.9
C69 C68 H68B 110.9
N7 C68 H68B 110.9
H68A C68 H68B 108.9
C70 C69 C68 109.7(6)
C70 C69 H69A 109.7
C68 C69 H69A 109.7
C70 C69 H69B 109.7
C68 C69 H69B 109.7
H69A C69 H69B 108.2
C69 C70 C71 110.5(6)
C69 C70 H70A 109.5
C71 C70 H70A 109.5
C69 C70 H70B 109.5
C71 C70 H70B 109.5
H70A C70 H70B 108.1
C70 C71 N7 104.8(5)
C70 C71 H71A 110.8
N7 C71 H71A 110.8
C70 C71 H71B 110.8
N7 C71 H71B 110.8
H71A C71 H71B 108.9
N8 C72 C73 109.2(5)
N8 C72 C74 114.1(4)
C73 C72 C74 111.8(5)
N8 C72 H72 107.2
C73 C72 H72 107.2
C74 C72 H72 107.2
C72 C73 H73A 109.5
C72 C73 H73B 109.5
H73A C73 H73B 109.5
C72 C73 H73C 109.5
H73A C73 H73C 109.5
H73B C73 H73C 109.5
C72 C74 H74A 109.5
C72 C74 H74B 109.5
H74A C74 H74B 109.5
C72 C74 H74C 109.5
H74A C74 H74C 109.5
H74B C74 H74C 109.5
N8 C75 C76 111.4(4)
N8 C75 H75A 109.3
C76 C75 H75A 109.3
N8 C75 H75B 109.3
C76 C75 H75B 109.3
H75A C75 H75B 108.0
N9 C76 C75 110.5(4)
N9 C76 H76A 109.6
C75 C76 H76A 109.6
N9 C76 H76B 109.6
C75 C76 H76B 109.6
H76A C76 H76B 108.1
O18 C77 N9 124.2(5)
O18 C77 C84 128.9(5)
N9 C77 C84 107.0(5)
O17 C78 N9 124.1(5)
O17 C78 C79 129.0(5)
N9 C78 C79 106.9(5)
C80 C79 C84 120.7(5)
C80 C79 C78 131.7(5)
C84 C79 C78 107.6(4)
C79 C80 C81 118.0(5)
C79 C80 H80 121.0
C81 C80 H80 121.0
C80 C81 C82 121.4(5)
C80 C81 H81 119.3
C82 C81 H81 119.3
C83 C82 C81 120.9(6)
C83 C82 H82 119.6
C81 C82 H82 119.6
C82 C83 C84 117.8(6)
C82 C83 H83 121.1
C84 C83 H83 121.1
C83 C84 C79 121.2(5)
C83 C84 C77 131.2(5)
C79 C84 C77 107.5(5)

loop_
_geom_bond_atom_site_label_1
_geom_bond_atom_site_label_2
_geom_bond_distance
S1 C4 1.730(5)
S1 C9 1.755(4)
S2 C5 1.758(4)
S2 C9 1.758(5)
S3 C11 1.669(5)
N1 C11 1.329(6)
N1 C15 1.468(6)
N1 C12 1.473(6)
N2 C10 1.435(6)
N2 C19 1.461(5)
N2 C16 1.509(6)
N3 C21 1.375(7)
N3 C22 1.388(6)
N3 C20 1.468(6)
O2 C3 1.192(5)
O4 C6 1.199(5)
O5 C22 1.196(6)
O6 C21 1.213(6)
C3 O1 1.318(5)
C3 C4 1.509(6)
O1 C2 1.476(5)
C2 C1 1.473(7)
C2 H2A 0.9700
C2 H2B 0.9700
C1 H1A 0.9600
C1 H1B 0.9600
C1 H1C 0.9600
C4 C5 1.336(6)
C5 C6 1.490(6)
C6 O3 1.322(5)
O3 C7 1.466(5)
C7 C8 1.435(7)
C7 H7A 0.9700
C7 H7B 0.9700
C8 H8A 0.9600
C8 H8B 0.9600
C8 H8C 0.9600
C9 C10 1.352(6)
C10 C11 1.490(6)
C12 C13 1.508(7)
C12 H12A 0.9700
C12 H12B 0.9700
C13 C14 1.501(8)
C13 H13A 0.9700
C13 H13B 0.9700
C14 C15 1.498(8)
C14 H14A 0.9700
C14 H14B 0.9700
C15 H15A 0.9700
C15 H15B 0.9700
C16 C17 1.486(7)
C16 C18 1.536(7)
C16 H16 0.9800
C17 H17A 0.9600
C17 H17B 0.9600
C17 H17C 0.9600
C18 H18A 0.9600
C18 H18B 0.9600
C18 H18C 0.9600
C19 C20 1.511(7)
C19 H19A 0.9700
C19 H19B 0.9700
C20 H20A 0.9700
C20 H20B 0.9700
C21 C24 1.476(7)
C22 C23 1.488(7)
C23 C28 1.369(7)
C23 C24 1.389(7)
C24 C25 1.378(7)
C25 C26 1.371(9)
C25 H25 0.9300
C26 C27 1.357(9)
C26 H26 0.9300
C27 C28 1.399(8)
C27 H27 0.9300
C28 H28 0.9300
S5 C33 1.741(5)
S5 C37 1.746(5)
S4 C32 1.758(5)
S4 C37 1.767(5)
S6 C39 1.658(6)
N4 C39 1.322(6)
N4 C43 1.475(7)
N4 C40 1.483(6)
N5 C38 1.398(6)
N5 C47 1.464(5)
N5 C44 1.477(6)
N6 C49 1.390(6)
N6 C50 1.390(6)
N6 C48 1.452(6)
O7 C31 1.151(6)
O9 C34 1.170(7)
O11 C50 1.201(6)
O12 C49 1.203(6)
C31 O8 1.286(6)
C31 C32 1.492(7)
O8 C30 1.641(10)
C30 C29 1.219(13)
C30 H30A 0.9700
C30 H30B 0.9700
C29 H29A 0.9600
C29 H29B 0.9600
C29 H29C 0.9600
C32 C33 1.341(7)
C33 C34 1.489(7)
C34 O10 1.301(6)
O10 C35 1.536(7)
C35 C36 1.343(8)
C35 H35A 0.9700
C35 H35B 0.9700
C36 H36A 0.9600
C36 H36B 0.9600
C36 H36C 0.9600
C37 C38 1.353(6)
C38 C39 1.498(6)
C40 C41 1.471(10)
C40 H40A 0.9700
C40 H40B 0.9700
C41 C42 1.450(10)
C41 H41A 0.9700
C41 H41B 0.9700
C42 C43 1.449(8)
C42 H42A 0.9700
C42 H42B 0.9700
C43 H43A 0.9700
C43 H43B 0.9700
C44 C45 1.473(8)
C44 C46 1.512(8)
C44 H44 0.9800
C45 H45A 0.9600
C45 H45B 0.9600
C45 H45C 0.9600
C46 H46A 0.9600
C46 H46B 0.9600
C46 H46C 0.9600
C47 C48 1.514(6)
C47 H47A 0.9700
C47 H47B 0.9700
C48 H48A 0.9700
C48 H48B 0.9700
C49 C56 1.487(7)
C50 C51 1.484(7)
C51 C52 1.384(7)
C51 C56 1.387(7)
C52 C53 1.396(7)
C52 H52 0.9300
C53 C54 1.375(8)
C53 H53 0.9300
C54 C55 1.398(7)
C54 H54 0.9300
C55 C56 1.372(6)
C55 H55 0.9300
S7 C65 1.747(5)
S7 C61 1.768(5)
S8 C60 1.721(6)
S8 C65 1.758(5)
S9 C67 1.662(5)
N7 C67 1.324(6)
N7 C71 1.470(6)
N7 C68 1.477(6)
N8 C66 1.404(6)
N8 C75 1.456(5)
N8 C72 1.496(6)
N9 C78 1.380(6)
N9 C77 1.388(6)
N9 C76 1.459(6)
O13 C59 1.140(7)
O15 C62 1.312(8)
O17 C78 1.213(6)
O18 C77 1.217(6)
C59 O14 1.242(6)
C59 C60 1.566(8)
O14 C58 1.677(10)
C58 C57 1.236(9)
C58 H58A 0.9700
C58 H58B 0.9700
C57 H57A 0.9600
C57 H57B 0.9600
C57 H57C 0.9600
C60 C61 1.312(7)
C61 C62 1.471(8)
C62 O16 1.190(8)
O16 C63 1.482(7)
C63 C64 1.268(8)
C63 H63A 0.9700
C63 H63B 0.9700
C64 H64A 0.9600
C64 H64B 0.9600
C64 H64C 0.9600
C65 C66 1.357(6)
C66 C67 1.511(7)
C68 C69 1.474(7)
C68 H68A 0.9700
C68 H68B 0.9700
C69 C70 1.396(8)
C69 H69A 0.9700
C69 H69B 0.9700
C70 C71 1.462(8)
C70 H70A 0.9700
C70 H70B 0.9700
C71 H71A 0.9700
C71 H71B 0.9700
C72 C73 1.514(8)
C72 C74 1.522(7)
C72 H72 0.9800
C73 H73A 0.9600
C73 H73B 0.9600
C73 H73C 0.9600
C74 H74A 0.9600
C74 H74B 0.9600
C74 H74C 0.9600
C75 C76 1.504(6)
C75 H75A 0.9700
C75 H75B 0.9700
C76 H76A 0.9700
C76 H76B 0.9700
C77 C84 1.479(7)
C78 C79 1.485(7)
C79 C80 1.370(6)
C79 C84 1.387(7)
C80 C81 1.375(8)
C80 H80 0.9300
C81 C82 1.380(8)
C81 H81 0.9300
C82 C83 1.372(8)
C82 H82 0.9300
C83 C84 1.377(7)
C83 H83 0.9300

loop_
_geom_torsion_atom_site_label_1
_geom_torsion_atom_site_label_2
_geom_torsion_atom_site_label_3
_geom_torsion_atom_site_label_4
_geom_torsion
O2 C3 O1 C2 1.1(7)
C4 C3 O1 C2 177.8(4)
C3 O1 C2 C1 80.2(6)
O2 C3 C4 C5 -106.6(6)
O1 C3 C4 C5 76.5(6)
O2 C3 C4 S1 69.7(6)
O1 C3 C4 S1 -107.2(4)
C9 S1 C4 C5 0.1(4)
C9 S1 C4 C3 -176.6(4)
C3 C4 C5 C6 -0.9(8)
S1 C4 C5 C6 -177.2(4)
C3 C4 C5 S2 174.8(4)
S1 C4 C5 S2 -1.5(5)
C9 S2 C5 C4 2.1(4)
C9 S2 C5 C6 178.1(4)
C4 C5 C6 O4 6.3(8)
S2 C5 C6 O4 -169.3(4)
C4 C5 C6 O3 -174.1(4)
S2 C5 C6 O3 10.3(5)
O4 C6 O3 C7 -0.9(7)
C5 C6 O3 C7 179.6(4)
C6 O3 C7 C8 164.4(6)
C4 S1 C9 C10 178.2(4)
C4 S1 C9 S2 1.4(3)
C5 S2 C9 C10 -178.6(4)
C5 S2 C9 S1 -1.9(3)
S1 C9 C10 N2 -6.3(6)
S2 C9 C10 N2 170.2(3)
S1 C9 C10 C11 178.2(4)
S2 C9 C10 C11 -5.3(7)
C19 N2 C10 C9 140.6(4)
C16 N2 C10 C9 -87.9(5)
C19 N2 C10 C11 -43.7(6)
C16 N2 C10 C11 87.7(5)
C15 N1 C11 C10 -179.0(4)
C12 N1 C11 C10 -7.9(7)
C15 N1 C11 S3 1.2(6)
C12 N1 C11 S3 172.2(4)
C9 C10 C11 N1 -60.5(6)
N2 C10 C11 N1 124.0(5)
C9 C10 C11 S3 119.3(4)
N2 C10 C11 S3 -56.2(5)
C11 N1 C12 C13 -158.5(5)
C15 N1 C12 C13 13.5(5)
N1 C12 C13 C14 -30.4(6)
C12 C13 C14 C15 36.4(6)
C11 N1 C15 C14 -178.3(5)
C12 N1 C15 C14 9.1(6)
C13 C14 C15 N1 -28.4(6)
C10 N2 C16 C17 27.4(6)
C19 N2 C16 C17 160.2(5)
C10 N2 C16 C18 150.8(4)
C19 N2 C16 C18 -76.4(5)
C10 N2 C19 C20 -78.8(5)
C16 N2 C19 C20 146.4(4)
C21 N3 C20 C19 -75.8(6)
C22 N3 C20 C19 95.9(5)
N2 C19 C20 N3 176.4(4)
C22 N3 C21 O6 -177.2(5)
C20 N3 C21 O6 -4.7(8)
C22 N3 C21 C24 1.9(6)
C20 N3 C21 C24 174.4(4)
C21 N3 C22 O5 -179.8(5)
C20 N3 C22 O5 7.7(8)
C21 N3 C22 C23 -1.2(5)
C20 N3 C22 C23 -173.8(4)
O5 C22 C23 C28 -2.3(10)
N3 C22 C23 C28 179.2(5)
O5 C22 C23 C24 178.6(6)
N3 C22 C23 C24 0.0(5)
C28 C23 C24 C25 0.0(8)
C22 C23 C24 C25 179.2(5)
C28 C23 C24 C21 -178.2(5)
C22 C23 C24 C21 1.1(6)
O6 C21 C24 C25 -0.8(10)
N3 C21 C24 C25 -179.8(6)
O6 C21 C24 C23 177.2(6)
N3 C21 C24 C23 -1.8(6)
C23 C24 C25 C26 -1.1(9)
C21 C24 C25 C26 176.7(6)
C24 C25 C26 C27 0.5(11)
C25 C26 C27 C28 1.2(12)
C24 C23 C28 C27 1.7(8)
C22 C23 C28 C27 -177.4(6)
C26 C27 C28 C23 -2.2(10)
O7 C31 O8 C30 -22.0(12)
C32 C31 O8 C30 155.7(7)
C31 O8 C30 C29 98.3(12)
O7 C31 C32 C33 -32.7(11)
O8 C31 C32 C33 149.6(7)
O7 C31 C32 S4 138.9(7)
O8 C31 C32 S4 -38.9(8)
C37 S4 C32 C33 -5.6(5)
C37 S4 C32 C31 -177.9(4)
C31 C32 C33 C34 -12.4(9)
S4 C32 C33 C34 176.0(4)
C31 C32 C33 S5 169.6(4)
S4 C32 C33 S5 -2.1(6)
C37 S5 C33 C32 8.7(5)
C37 S5 C33 C34 -169.4(5)
C32 C33 C34 O9 -34.9(10)
S5 C33 C34 O9 143.1(7)
C32 C33 C34 O10 146.6(6)
S5 C33 C34 O10 -35.3(7)
O9 C34 O10 C35 9.8(11)
C33 C34 O10 C35 -171.8(5)
C34 O10 C35 C36 -92.2(8)
C33 S5 C37 C38 169.6(4)
C33 S5 C37 S4 -12.2(3)
C32 S4 C37 C38 -170.4(4)
C32 S4 C37 S5 11.3(3)
S5 C37 C38 N5 10.9(7)
S4 C37 C38 N5 -167.3(3)
S5 C37 C38 C39 -173.6(4)
S4 C37 C38 C39 8.3(7)
C47 N5 C38 C37 -148.7(4)
C44 N5 C38 C37 63.7(6)
C47 N5 C38 C39 35.6(6)
C44 N5 C38 C39 -111.9(5)
C43 N4 C39 C38 -2.9(8)
C40 N4 C39 C38 175.0(4)
C43 N4 C39 S6 -179.7(4)
C40 N4 C39 S6 -1.8(7)
C37 C38 C39 N4 71.3(6)
N5 C38 C39 N4 -113.2(5)
C37 C38 C39 S6 -111.9(5)
N5 C38 C39 S6 63.6(5)
C39 N4 C40 C41 176.4(6)
C43 N4 C40 C41 -5.4(7)
N4 C40 C41 C42 12.2(9)
C40 C41 C42 C43 -14.9(11)
C41 C42 C43 N4 11.0(9)
C39 N4 C43 C42 174.8(6)
C40 N4 C43 C42 -3.4(7)
C38 N5 C44 C45 87.3(6)
C47 N5 C44 C45 -60.5(7)
C38 N5 C44 C46 -144.9(4)
C47 N5 C44 C46 67.3(6)
C38 N5 C47 C48 86.6(5)
C44 N5 C47 C48 -124.5(5)
C49 N6 C48 C47 -97.2(5)
C50 N6 C48 C47 74.5(6)
N5 C47 C48 N6 -176.6(4)
C50 N6 C49 O12 179.9(5)
C48 N6 C49 O12 -7.5(8)
C50 N6 C49 C56 1.4(5)
C48 N6 C49 C56 174.1(4)
C49 N6 C50 O11 178.2(5)
C48 N6 C50 O11 5.6(8)
C49 N6 C50 C51 -2.0(6)
C48 N6 C50 C51 -174.6(4)
O11 C50 C51 C52 0.1(10)
N6 C50 C51 C52 -179.7(5)
O11 C50 C51 C56 -178.4(6)
N6 C50 C51 C56 1.8(6)
C56 C51 C52 C53 0.2(8)
C50 C51 C52 C53 -178.1(5)
C51 C52 C53 C54 -0.8(8)
C52 C53 C54 C55 1.5(9)
C53 C54 C55 C56 -1.6(8)
C54 C55 C56 C51 1.0(7)
C54 C55 C56 C49 -179.9(5)
C52 C51 C56 C55 -0.4(8)
C50 C51 C56 C55 178.3(4)
C52 C51 C56 C49 -179.6(5)
C50 C51 C56 C49 -1.0(5)
O12 C49 C56 C55 2.3(9)
N6 C49 C56 C55 -179.4(5)
O12 C49 C56 C51 -178.6(5)
N6 C49 C56 C51 -0.2(5)
O13 C59 O14 C58 -17.2(12)
C60 C59 O14 C58 163.9(6)
C59 O14 C58 C57 102.0(11)
O13 C59 C60 C61 138.2(8)
O14 C59 C60 C61 -42.9(10)
O13 C59 C60 S8 -39.9(9)
O14 C59 C60 S8 139.1(6)
C65 S8 C60 C61 7.3(5)
C65 S8 C60 C59 -174.4(4)
C59 C60 C61 C62 -6.3(10)
S8 C60 C61 C62 171.6(5)
C59 C60 C61 S7 -178.4(5)
S8 C60 C61 S7 -0.5(7)
C65 S7 C61 C60 -6.7(5)
C65 S7 C61 C62 -179.6(5)
C60 C61 C62 O16 160.9(8)
S7 C61 C62 O16 -26.9(9)
C60 C61 C62 O15 -19.9(10)
S7 C61 C62 O15 152.3(5)
O15 C62 O16 C63 -4.4(15)
C61 C62 O16 C63 174.7(7)
C62 O16 C63 C64 -128.3(12)
C61 S7 C65 C66 -172.0(5)
C61 S7 C65 S8 11.3(3)
C60 S8 C65 C66 171.5(4)
C60 S8 C65 S7 -11.6(3)
S7 C65 C66 N8 -169.8(4)
S8 C65 C66 N8 6.7(6)
S7 C65 C66 C67 6.3(7)
S8 C65 C66 C67 -177.1(4)
C75 N8 C66 C65 -145.1(4)
C72 N8 C66 C65 66.4(6)
C75 N8 C66 C67 38.7(6)
C72 N8 C66 C67 -109.8(5)
C71 N7 C67 C66 175.0(4)
C68 N7 C67 C66 -3.3(7)
C71 N7 C67 S9 -3.1(6)
C68 N7 C67 S9 178.7(4)
C65 C66 C67 N7 72.3(6)
N8 C66 C67 N7 -111.5(5)
C65 C66 C67 S9 -109.5(5)
N8 C66 C67 S9 66.7(5)
C67 N7 C68 C69 175.7(5)
C71 N7 C68 C69 -2.7(6)
N7 C68 C69 C70 6.3(8)
C68 C69 C70 C71 -7.7(9)
C69 C70 C71 N7 5.8(9)
C67 N7 C71 C70 179.8(5)
C68 N7 C71 C70 -1.7(6)
C66 N8 C72 C73 -139.8(5)
C75 N8 C72 C73 71.2(5)
C66 N8 C72 C74 94.4(5)
C75 N8 C72 C74 -54.6(6)
C66 N8 C75 C76 88.2(5)
C72 N8 C75 C76 -122.2(5)
C78 N9 C76 C75 -93.3(6)
C77 N9 C76 C75 77.3(6)
N8 C75 C76 N9 -176.0(4)
C78 N9 C77 O18 179.2(5)
C76 N9 C77 O18 7.4(8)
C78 N9 C77 C84 -1.9(6)
C76 N9 C77 C84 -173.6(4)
C77 N9 C78 O17 -177.6(5)
C76 N9 C78 O17 -5.9(8)
C77 N9 C78 C79 1.8(5)
C76 N9 C78 C79 173.5(4)
O17 C78 C79 C80 0.3(9)
N9 C78 C79 C80 -179.0(5)
O17 C78 C79 C84 178.4(5)
N9 C78 C79 C84 -1.0(5)
C84 C79 C80 C81 0.6(8)
C78 C79 C80 C81 178.4(5)
C79 C80 C81 C82 -0.2(9)
C80 C81 C82 C83 -0.2(10)
C81 C82 C83 C84 0.4(10)
C82 C83 C84 C79 0.0(9)
C82 C83 C84 C77 -178.3(6)
C80 C79 C84 C83 -0.5(8)
C78 C79 C84 C83 -178.8(5)
C80 C79 C84 C77 178.2(4)
C78 C79 C84 C77 -0.2(6)
O18 C77 C84 C83 -1.4(11)
N9 C77 C84 C83 179.6(6)
O18 C77 C84 C79 -179.9(6)
N9 C77 C84 C79 1.2(6)
